data_7705533
loop_
_publ_author_name
'Udomsasporn, Kwanchanok'
'Haesuwannakij, Setsiri'
'Piromjitpong, Parichat'
'Chumsaeng, Phongnarin'
'Phomphrai, Khamphee'

_publ_section_title
;
 Comparative bindings of lactones, lactide, and cyclic carbonates:
 experimental insights into the coordination step of polymerization.
;
_journal_issue 41
_journal_name_full 'Dalton transactions (Cambridge, England : 2003)'
_journal_page_first 14378
_journal_page_last 14382
_journal_paper_doi 10.1039/d0dt03323e
_journal_volume 49
_journal_year 2020
_chemical_formula_moiety 'C23 H8 B F15 O2'
_chemical_formula_sum 'C23 H8 B F15 O2'
_chemical_formula_weight 612.10
_space_group_crystal_system monoclinic
_space_group_IT_number 15
_space_group_name_Hall '-C 2yc'
_space_group_name_H-M_alt 'C 1 2/c 1'
_atom_sites_solution_hydrogens geom
_audit_update_record
;
2020-09-23 deposited with the CCDC.	2020-09-25 downloaded from the CCDC.
;
_cell_angle_alpha 90
_cell_angle_beta 107.219(4)
_cell_angle_gamma 90
_cell_formula_units_Z 8
_cell_length_a 29.422(4)
_cell_length_b 10.4028(13)
_cell_length_c 15.1204(19)
_cell_measurement_reflns_used 9642
_cell_measurement_temperature 130.(2)
_cell_measurement_theta_max 61.881
_cell_measurement_theta_min 4.790
_cell_volume 4420.5(10)
_computing_cell_refinement 'SAINT V8.34A (Bruker AXS Inc., 2013)'
_computing_data_collection 'APEX3 v2015.5-2 (Bruker AXS Inc., 2015)'
_computing_data_reduction 'SAINT V8.34A (Bruker AXS Inc., 2013)'
_computing_molecular_graphics 'shelXle (C.B. Huebschle, rev 717)'
_computing_publication_material 'Bruker SHELXL (Bruker AXS Inc., 2015)'
_computing_structure_refinement 'SHELXL-2014/7 (Sheldrick, 2014)'
_computing_structure_solution 'XT, VERSION 2014/4'
_diffrn_ambient_temperature 130.(2)
_diffrn_measured_fraction_theta_full 0.996
_diffrn_measured_fraction_theta_max 0.996
_diffrn_measurement_device_type 'Bruker D8 venture'
_diffrn_measurement_method '\f and \w scans'
_diffrn_radiation_type 'Mo K\a'
_diffrn_radiation_wavelength 0.71073
_diffrn_reflns_av_R_equivalents 0.0347
_diffrn_reflns_av_unetI/netI 0.0126
_diffrn_reflns_limit_h_max 35
_diffrn_reflns_limit_h_min -35
_diffrn_reflns_limit_k_max 12
_diffrn_reflns_limit_k_min -12
_diffrn_reflns_limit_l_max 18
_diffrn_reflns_limit_l_min -18
_diffrn_reflns_number 78313
_diffrn_reflns_theta_full 25.76
_diffrn_reflns_theta_max 25.76
_diffrn_reflns_theta_min 2.40
_diffrn_source 'microfocus sealed x-ray tube'
_diffrn_source_type 'Incoatec I\mus'
_exptl_absorpt_coefficient_mu 0.202
_exptl_absorpt_correction_T_max 0.98
_exptl_absorpt_correction_T_min 0.94
_exptl_absorpt_process_details
;
;
_exptl_crystal_colour 'clear light colourless'
_exptl_crystal_density_diffrn 1.839
_exptl_crystal_density_method 'not measured'
_exptl_crystal_description rectangular
_exptl_crystal_F_000 2416
_exptl_crystal_size_max 0.324
_exptl_crystal_size_mid 0.227
_exptl_crystal_size_min 0.098
_refine_diff_density_max 0.305
_refine_diff_density_min -0.260
_refine_ls_extinction_method none
_refine_ls_goodness_of_fit_ref 1.083
_refine_ls_hydrogen_treatment constr
_refine_ls_matrix_type full
_refine_ls_number_parameters 370
_refine_ls_number_reflns 4222
_refine_ls_number_restraints 0
_refine_ls_restrained_S_all 1.083
_refine_ls_R_factor_all 0.0380
_refine_ls_R_factor_gt 0.0323
_refine_ls_shift/su_max 0.001
_refine_ls_shift/su_mean 0.000
_refine_ls_structure_factor_coef Fsqd
_refine_ls_weighting_details 'w=1/[\s^2^(Fo^2^)+(0.0366P)^2^+6.1001P] where P=(Fo^2^+2Fc^2^)/3'
_refine_ls_weighting_scheme calc
_refine_ls_wR_factor_gt 0.0777
_refine_ls_wR_factor_ref 0.0810
_reflns_number_gt 3754
_reflns_number_total 4222
_reflns_threshold_expression 'I > 2\s(I)'
_cod_data_source_file d0dt03323e2.cif
_cod_data_source_block kpku20161214_BCF_DVL_05
_cod_depositor_comments 'Adding full bibliography for 7705532--7705538.cif.'
_cod_original_sg_symbol_H-M 'C 2/c'
_cod_database_code 7705533

loop_
_space_group_symop_operation_xyz
'x, y, z'
'-x, y, -z+1/2'
'x+1/2, y+1/2, z'
'-x+1/2, y+1/2, -z+1/2'
'-x, -y, -z'
'x, -y, z-1/2'
'-x+1/2, -y+1/2, -z'
'x+1/2, -y+1/2, z-1/2'

loop_
_atom_site_type_symbol
_atom_site_label
_atom_site_fract_x
_atom_site_fract_y
_atom_site_fract_z
_atom_site_U_iso_or_equiv
_atom_site_adp_type
_atom_site_calc_flag
_atom_site_refinement_flags_adp
_atom_site_refinement_flags_occupancy
_atom_site_refinement_flags_posn
_atom_site_occupancy
_atom_site_disorder_assembly
_atom_site_disorder_group
F F1 0.62134(4) 0.97176(9) 0.35695(7) 0.0258(2) Uani d . . . 1 . .
F F2 0.55456(4) 1.11823(10) 0.24888(8) 0.0342(3) Uani d . . . 1 . .
F F3 0.49023(4) 1.02072(11) 0.09478(8) 0.0364(3) Uani d . . . 1 . .
F F4 0.49634(4) 0.77009(11) 0.04936(7) 0.0329(3) Uani d . . . 1 . .
F F5 0.56378(3) 0.61841(9) 0.15734(7) 0.0247(2) Uani d . . . 1 . .
F F6 0.70300(3) 0.86126(8) 0.28246(6) 0.0184(2) Uani d . . . 1 . .
F F7 0.76466(3) 0.81635(9) 0.18810(7) 0.0221(2) Uani d . . . 1 . .
F F8 0.76329(3) 0.59019(9) 0.09819(7) 0.0242(2) Uani d . . . 1 . .
F F9 0.69819(3) 0.40709(9) 0.10514(6) 0.0228(2) Uani d . . . 1 . .
F F10 0.63977(3) 0.44200(9) 0.20654(6) 0.0204(2) Uani d . . . 1 . .
F F11 0.69689(3) 0.47700(9) 0.41112(6) 0.0206(2) Uani d . . . 1 . .
F F12 0.67226(4) 0.25636(9) 0.47611(7) 0.0274(2) Uani d . . . 1 . .
F F13 0.58067(4) 0.21336(11) 0.47064(8) 0.0388(3) Uani d . . . 1 . .
F F14 0.51293(4) 0.39365(13) 0.39375(10) 0.0499(4) Uani d . . . 1 . .
F F15 0.53663(3) 0.61207(11) 0.32803(8) 0.0324(3) Uani d . . . 1 . .
O O1 0.62217(4) 0.77947(11) 0.48685(7) 0.0185(2) Uani d . . . 1 . .
O O2 0.67167(4) 0.74965(10) 0.40557(7) 0.0143(2) Uani d . . . 1 . .
C C1 0.60884(6) 0.84011(19) 0.56472(12) 0.0271(4) Uani d . . . 1 . .
H H1A 0.5887 0.7798 0.5871 0.033 Uiso calc U . R 1 . .
H H1B 0.5898 0.9183 0.5419 0.033 Uiso calc U . R 1 . .
C C2 0.65162(6) 0.87588(18) 0.64416(12) 0.0260(4) Uani d . . . 1 . .
H H2A 0.6673 0.797 0.6753 0.031 Uiso calc U . R 1 . .
H H2B 0.6414 0.9275 0.6899 0.031 Uiso calc U . R 1 . .
C C3 0.68634(6) 0.95250(17) 0.60902(12) 0.0250(4) Uani d . . . 1 . .
H H3A 0.7142 0.9767 0.6615 0.03 Uiso calc U . R 1 . .
H H3B 0.6709 1.0323 0.5789 0.03 Uiso calc U . R 1 . .
C C4 0.70243(6) 0.87223(15) 0.53987(11) 0.0173(3) Uani d . . . 1 . .
H H4A 0.7167 0.9298 0.5033 0.021 Uiso calc U . R 1 . .
H H4B 0.7274 0.8118 0.5742 0.021 Uiso calc U . R 1 . .
C C5 0.66334(5) 0.79770(14) 0.47534(10) 0.0142(3) Uani d . . . 1 . .
C C6 0.59485(5) 0.78390(15) 0.26461(11) 0.0161(3) Uani d . . . 1 . .
C C7 0.59067(6) 0.91340(16) 0.28286(11) 0.0188(3) Uani d . . . 1 . .
C C8 0.55608(6) 0.99334(16) 0.22741(12) 0.0226(4) Uani d . . . 1 . .
C C9 0.52395(6) 0.94500(18) 0.14910(12) 0.0243(4) Uani d . . . 1 . .
C C10 0.52706(6) 0.81759(18) 0.12635(11) 0.0231(4) Uani d . . . 1 . .
C C11 0.56185(6) 0.74149(16) 0.18331(11) 0.0189(3) Uani d . . . 1 . .
C C12 0.66949(5) 0.65191(14) 0.25439(10) 0.0131(3) Uani d . . . 1 . .
C C13 0.70170(5) 0.74390(14) 0.24300(10) 0.0137(3) Uani d . . . 1 . .
C C14 0.73336(5) 0.72474(15) 0.19304(10) 0.0153(3) Uani d . . . 1 . .
C C15 0.73280(5) 0.61040(15) 0.14679(10) 0.0162(3) Uani d . . . 1 . .
C C16 0.70000(6) 0.51870(15) 0.15156(10) 0.0163(3) Uani d . . . 1 . .
C C17 0.66962(5) 0.53953(15) 0.20438(10) 0.0149(3) Uani d . . . 1 . .
C C18 0.61761(5) 0.55340(15) 0.36215(10) 0.0151(3) Uani d . . . 1 . .
C C19 0.65046(5) 0.45882(15) 0.40380(10) 0.0161(3) Uani d . . . 1 . .
C C20 0.63882(6) 0.34518(15) 0.43883(11) 0.0196(3) Uani d . . . 1 . .
C C21 0.59229(6) 0.32278(17) 0.43557(12) 0.0253(4) Uani d . . . 1 . .
C C22 0.55828(6) 0.41399(19) 0.39716(13) 0.0284(4) Uani d . . . 1 . .
C C23 0.57156(6) 0.52648(17) 0.36241(11) 0.0214(3) Uani d . . . 1 . .
B B1 0.63573(6) 0.68198(17) 0.32091(12) 0.0143(3) Uani d . . . 1 . .

loop_
_atom_site_aniso_label
_atom_site_aniso_U_11
_atom_site_aniso_U_22
_atom_site_aniso_U_33
_atom_site_aniso_U_12
_atom_site_aniso_U_13
_atom_site_aniso_U_23
F1 0.0301(5) 0.0161(5) 0.0269(5) 0.0028(4) 0.0020(4) -0.0035(4)
F2 0.0420(6) 0.0185(5) 0.0422(6) 0.0135(5) 0.0127(5) 0.0051(5)
F3 0.0308(6) 0.0424(7) 0.0330(6) 0.0209(5) 0.0050(5) 0.0155(5)
F4 0.0233(5) 0.0454(7) 0.0224(5) 0.0041(5) -0.0048(4) 0.0009(5)
F5 0.0221(5) 0.0227(5) 0.0245(5) 0.0005(4) -0.0005(4) -0.0061(4)
F6 0.0260(5) 0.0097(4) 0.0220(5) -0.0019(4) 0.0107(4) -0.0031(4)
F7 0.0248(5) 0.0167(5) 0.0288(5) -0.0057(4) 0.0141(4) 0.0001(4)
F8 0.0292(5) 0.0230(5) 0.0273(5) 0.0014(4) 0.0190(4) -0.0023(4)
F9 0.0323(5) 0.0149(5) 0.0234(5) -0.0017(4) 0.0118(4) -0.0083(4)
F10 0.0225(5) 0.0155(5) 0.0248(5) -0.0069(4) 0.0094(4) -0.0056(4)
F11 0.0143(4) 0.0213(5) 0.0260(5) 0.0030(4) 0.0059(4) 0.0043(4)
F12 0.0340(6) 0.0175(5) 0.0291(5) 0.0053(4) 0.0068(4) 0.0059(4)
F13 0.0431(7) 0.0269(6) 0.0477(7) -0.0124(5) 0.0153(5) 0.0120(5)
F14 0.0219(6) 0.0562(8) 0.0738(9) -0.0085(5) 0.0173(6) 0.0257(7)
F15 0.0155(5) 0.0383(6) 0.0450(6) 0.0066(4) 0.0114(4) 0.0160(5)
O1 0.0156(5) 0.0229(6) 0.0174(5) -0.0007(4) 0.0054(4) -0.0055(5)
O2 0.0149(5) 0.0144(5) 0.0131(5) -0.0003(4) 0.0035(4) -0.0014(4)
C1 0.0217(8) 0.0386(11) 0.0234(9) 0.0033(7) 0.0104(7) -0.0105(8)
C2 0.0285(9) 0.0302(10) 0.0205(8) 0.0024(7) 0.0092(7) -0.0081(7)
C3 0.0308(9) 0.0197(9) 0.0224(9) -0.0014(7) 0.0043(7) -0.0065(7)
C4 0.0195(8) 0.0156(8) 0.0159(7) -0.0047(6) 0.0039(6) 0.0003(6)
C5 0.0170(7) 0.0108(7) 0.0142(7) 0.0020(6) 0.0038(6) 0.0032(6)
C6 0.0147(7) 0.0184(8) 0.0170(8) 0.0017(6) 0.0077(6) 0.0024(6)
C7 0.0187(8) 0.0206(8) 0.0182(8) 0.0009(6) 0.0072(6) 0.0009(6)
C8 0.0249(9) 0.0184(8) 0.0285(9) 0.0070(7) 0.0140(7) 0.0052(7)
C9 0.0185(8) 0.0312(10) 0.0243(9) 0.0113(7) 0.0083(7) 0.0130(7)
C10 0.0158(8) 0.0348(10) 0.0180(8) 0.0019(7) 0.0041(6) 0.0030(7)
C11 0.0171(8) 0.0197(8) 0.0207(8) 0.0008(6) 0.0071(6) -0.0004(6)
C12 0.0126(7) 0.0136(7) 0.0110(7) 0.0021(6) 0.0003(5) 0.0010(6)
C13 0.0173(7) 0.0096(7) 0.0127(7) 0.0018(6) 0.0019(6) -0.0004(6)
C14 0.0158(7) 0.0134(7) 0.0161(7) -0.0015(6) 0.0037(6) 0.0030(6)
C15 0.0184(7) 0.0191(8) 0.0125(7) 0.0043(6) 0.0067(6) 0.0020(6)
C16 0.0219(8) 0.0123(7) 0.0132(7) 0.0022(6) 0.0028(6) -0.0034(6)
C17 0.0146(7) 0.0137(7) 0.0147(7) -0.0020(6) 0.0018(6) 0.0008(6)
C18 0.0162(7) 0.0162(8) 0.0127(7) -0.0011(6) 0.0039(6) -0.0025(6)
C19 0.0155(7) 0.0181(8) 0.0148(7) -0.0023(6) 0.0044(6) -0.0034(6)
C20 0.0261(8) 0.0151(8) 0.0164(8) 0.0013(6) 0.0043(6) -0.0003(6)
C21 0.0329(10) 0.0195(9) 0.0243(9) -0.0099(7) 0.0096(7) 0.0023(7)
C22 0.0187(8) 0.0339(10) 0.0332(10) -0.0081(7) 0.0084(7) 0.0046(8)
C23 0.0170(8) 0.0243(9) 0.0227(8) 0.0009(7) 0.0053(6) 0.0031(7)
B1 0.0134(8) 0.0143(8) 0.0139(8) 0.0002(6) 0.0021(6) -0.0022(7)

loop_
_atom_type_symbol
_atom_type_description
_atom_type_scat_dispersion_real
_atom_type_scat_dispersion_imag
_atom_type_scat_source
C C 0.0033 0.0016 'International Tables Vol C Tables 4.2.6.8 and 6.1.1.4'
H H 0.0000 0.0000 'International Tables Vol C Tables 4.2.6.8 and 6.1.1.4'
B B 0.0013 0.0007 'International Tables Vol C Tables 4.2.6.8 and 6.1.1.4'
F F 0.0171 0.0103 'International Tables Vol C Tables 4.2.6.8 and 6.1.1.4'
O O 0.0106 0.0060 'International Tables Vol C Tables 4.2.6.8 and 6.1.1.4'

loop_
_geom_angle_atom_site_label_1
_geom_angle_atom_site_label_2
_geom_angle_atom_site_label_3
_geom_angle_site_symmetry_1
_geom_angle_site_symmetry_3
_geom_angle
_geom_angle_publ_flag
C5 O1 C1 . . 121.58(12) ?
C5 O2 B1 . . 127.85(12) ?
O1 C1 C2 . . 112.46(13) ?
O1 C1 H1A . . 109.1 ?
C2 C1 H1A . . 109.1 ?
O1 C1 H1B . . 109.1 ?
C2 C1 H1B . . 109.1 ?
H1A C1 H1B . . 107.8 ?
C1 C2 C3 . . 110.01(15) ?
C1 C2 H2A . . 109.7 ?
C3 C2 H2A . . 109.7 ?
C1 C2 H2B . . 109.7 ?
C3 C2 H2B . . 109.7 ?
H2A C2 H2B . . 108.2 ?
C2 C3 C4 . . 109.45(14) ?
C2 C3 H3A . . 109.8 ?
C4 C3 H3A . . 109.8 ?
C2 C3 H3B . . 109.8 ?
C4 C3 H3B . . 109.8 ?
H3A C3 H3B . . 108.2 ?
C5 C4 C3 . . 113.59(14) ?
C5 C4 H4A . . 108.8 ?
C3 C4 H4A . . 108.8 ?
C5 C4 H4B . . 108.8 ?
C3 C4 H4B . . 108.8 ?
H4A C4 H4B . . 107.7 ?
O2 C5 O1 . . 118.71(13) ?
O2 C5 C4 . . 116.97(13) ?
O1 C5 C4 . . 124.31(14) ?
C7 C6 C11 . . 113.77(14) ?
C7 C6 B1 . . 128.24(14) ?
C11 C6 B1 . . 117.75(14) ?
F1 C7 C8 . . 114.87(14) ?
F1 C7 C6 . . 121.48(14) ?
C8 C7 C6 . . 123.64(15) ?
F2 C8 C9 . . 119.94(15) ?
F2 C8 C7 . . 120.30(16) ?
C9 C8 C7 . . 119.74(16) ?
F3 C9 C8 . . 120.59(16) ?
F3 C9 C10 . . 120.24(16) ?
C8 C9 C10 . . 119.17(15) ?
F4 C10 C11 . . 121.15(16) ?
F4 C10 C9 . . 119.60(15) ?
C11 C10 C9 . . 119.25(16) ?
F5 C11 C10 . . 116.91(14) ?
F5 C11 C6 . . 118.70(14) ?
C10 C11 C6 . . 124.39(16) ?
C17 C12 C13 . . 113.46(14) ?
C17 C12 B1 . . 126.35(13) ?
C13 C12 B1 . . 120.18(13) ?
F6 C13 C14 . . 115.90(13) ?
F6 C13 C12 . . 119.76(13) ?
C14 C13 C12 . . 124.34(14) ?
F7 C14 C13 . . 120.96(14) ?
F7 C14 C15 . . 119.34(14) ?
C13 C14 C15 . . 119.69(14) ?
F8 C15 C16 . . 121.12(14) ?
F8 C15 C14 . . 120.46(14) ?
C16 C15 C14 . . 118.42(14) ?
F9 C16 C15 . . 119.34(14) ?
F9 C16 C17 . . 120.22(14) ?
C15 C16 C17 . . 120.43(14) ?
F10 C17 C16 . . 115.70(13) ?
F10 C17 C12 . . 120.79(13) ?
C16 C17 C12 . . 123.51(14) ?
C23 C18 C19 . . 113.86(14) ?
C23 C18 B1 . . 126.71(14) ?
C19 C18 B1 . . 119.41(13) ?
F11 C19 C20 . . 116.65(14) ?
F11 C19 C18 . . 119.20(14) ?
C20 C19 C18 . . 124.16(15) ?
F12 C20 C21 . . 119.68(15) ?
F12 C20 C19 . . 121.04(15) ?
C21 C20 C19 . . 119.28(15) ?
F13 C21 C20 . . 119.80(16) ?
F13 C21 C22 . . 120.86(16) ?
C20 C21 C22 . . 119.34(16) ?
F14 C22 C21 . . 119.98(16) ?
F14 C22 C23 . . 120.62(16) ?
C21 C22 C23 . . 119.40(16) ?
F15 C23 C18 . . 120.15(15) ?
F15 C23 C22 . . 115.94(15) ?
C18 C23 C22 . . 123.91(16) ?
O2 B1 C18 . . 105.92(12) ?
O2 B1 C12 . . 101.66(11) ?
C18 B1 C12 . . 113.83(13) ?
O2 B1 C6 . . 110.35(12) ?
C18 B1 C6 . . 117.16(13) ?
C12 B1 C6 . . 106.82(12) ?

loop_
_geom_bond_atom_site_label_1
_geom_bond_atom_site_label_2
_geom_bond_site_symmetry_2
_geom_bond_distance
_geom_bond_publ_flag
F1 C7 . 1.3563(19) ?
F2 C8 . 1.343(2) ?
F3 C9 . 1.3405(19) ?
F4 C10 . 1.339(2) ?
F5 C11 . 1.3453(19) ?
F6 C13 . 1.3544(17) ?
F7 C14 . 1.3427(18) ?
F8 C15 . 1.3338(18) ?
F9 C16 . 1.3497(17) ?
F10 C17 . 1.3486(18) ?
F11 C19 . 1.3509(18) ?
F12 C20 . 1.3457(19) ?
F13 C21 . 1.342(2) ?
F14 C22 . 1.337(2) ?
F15 C23 . 1.3427(19) ?
O1 C5 . 1.2877(19) ?
O1 C1 . 1.4871(19) ?
O2 C5 . 1.2553(19) ?
O2 B1 . 1.5656(19) ?
C1 C2 . 1.507(2) ?
C1 H1A . 0.99 ?
C1 H1B . 0.99 ?
C2 C3 . 1.511(3) ?
C2 H2A . 0.99 ?
C2 H2B . 0.99 ?
C3 C4 . 1.519(2) ?
C3 H3A . 0.99 ?
C3 H3B . 0.99 ?
C4 C5 . 1.487(2) ?
C4 H4A . 0.99 ?
C4 H4B . 0.99 ?
C6 C7 . 1.388(2) ?
C6 C11 . 1.393(2) ?
C6 B1 . 1.640(2) ?
C7 C8 . 1.387(2) ?
C8 C9 . 1.373(3) ?
C9 C10 . 1.379(3) ?
C10 C11 . 1.376(2) ?
C12 C17 . 1.393(2) ?
C12 C13 . 1.393(2) ?
C12 B1 . 1.639(2) ?
C13 C14 . 1.376(2) ?
C14 C15 . 1.377(2) ?
C15 C16 . 1.374(2) ?
C16 C17 . 1.381(2) ?
C18 C23 . 1.385(2) ?
C18 C19 . 1.392(2) ?
C18 B1 . 1.630(2) ?
C19 C20 . 1.379(2) ?
C20 C21 . 1.375(2) ?
C21 C22 . 1.377(3) ?
C22 C23 . 1.385(2) ?
